data_1572988
loop_
_publ_author_name
'You, Yipeng'
'Zhang, Xue-Jie'
'Xiao, Wen'
'Kunthic, Thittaya'
'Xiang, Zheng'
'Xu, Chen'

_publ_section_title
;
 Unified enantiospecific synthesis of drimane meroterpenoids enabled by
 enzyme catalysis and transition metal catalysis.
;
_journal_issue 46
_journal_name_full 'Chemical science'
_journal_page_first 19307
_journal_page_last 19314
_journal_paper_doi 10.1039/d4sc06060a
_journal_volume 15
_journal_year 2024
_chemical_absolute_configuration ad
_chemical_formula_moiety 'C15 H26 O2'
_chemical_formula_sum 'C15 H26 O2'
_chemical_formula_weight 238.36
_space_group_crystal_system orthorhombic
_space_group_IT_number 19
_space_group_name_Hall 'P 2ac 2ab'
_space_group_name_H-M_alt 'P 21 21 21'
_atom_sites_solution_hydrogens geom
_atom_sites_solution_primary dual
_audit_block_doi 10.5517/ccdc.csd.cc2hgfcs
_audit_creation_date 2023-11-14
_audit_creation_method
;
Olex2 1.5
(compiled 2023.08.24 svn.re1ec1418 for OlexSys, GUI svn.r6817)
;
_audit_update_record
;
2023-11-14 deposited with the CCDC.	2024-10-24 downloaded from the CCDC.
;
_cell_angle_alpha 90
_cell_angle_beta 90
_cell_angle_gamma 90
_cell_formula_units_Z 8
_cell_length_a 9.9809(8)
_cell_length_b 12.4367(11)
_cell_length_c 21.6963(18)
_cell_measurement_reflns_used 9399
_cell_measurement_temperature 100.0(2)
_cell_measurement_theta_max 73.37
_cell_measurement_theta_min 3.54
_cell_volume 2693.1(4)
_computing_cell_refinement 'SAINT V8.40B (?, 2016)'
_computing_data_collection 'Apex3 (Bruker 2018)'
_computing_data_reduction 'SAINT V8.40B (?, 2016)'
_computing_molecular_graphics 'Olex2 1.5 (Dolomanov et al., 2009)'
_computing_publication_material 'Olex2 1.5 (Dolomanov et al., 2009)'
_computing_structure_refinement 'SHELXL 2019/2 (Sheldrick, 2015)'
_computing_structure_solution 'ShelXT 2014'
_diffrn_ambient_temperature 100.0(2)
_diffrn_detector 'Bruker PHOTON III area detector'
_diffrn_detector_area_resol_mean 7.9
_diffrn_detector_type 'CMOS area detector'
_diffrn_measured_fraction_theta_full 0.999
_diffrn_measured_fraction_theta_max 0.998
_diffrn_measurement_device 'three-circle diffractometer'
_diffrn_measurement_device_type 'Bruker D8 VENTURE'
_diffrn_measurement_method '\w and \f scans'
_diffrn_radiation_monochromator 'mirror optics'
_diffrn_radiation_probe x-ray
_diffrn_radiation_type GaK\a
_diffrn_radiation_wavelength 1.34138
_diffrn_reflns_av_R_equivalents 0.0637
_diffrn_reflns_av_unetI/netI 0.0234
_diffrn_reflns_Laue_measured_fraction_full 0.999
_diffrn_reflns_Laue_measured_fraction_max 0.998
_diffrn_reflns_limit_h_max 13
_diffrn_reflns_limit_h_min -14
_diffrn_reflns_limit_k_max 17
_diffrn_reflns_limit_k_min -17
_diffrn_reflns_limit_l_max 31
_diffrn_reflns_limit_l_min -31
_diffrn_reflns_number 126855
_diffrn_reflns_point_group_measured_fraction_full 1.000
_diffrn_reflns_point_group_measured_fraction_max 0.998
_diffrn_reflns_theta_full 53.594
_diffrn_reflns_theta_max 73.539
_diffrn_reflns_theta_min 3.545
_diffrn_source 'microfocus Metaljet'
_diffrn_source_current 3.0
_diffrn_source_power 0.20955
_diffrn_source_type 'Incoatec Metaljet'
_diffrn_source_voltage 69.85
_diffrn_standards_number 0
_exptl_absorpt_coefficient_mu 0.374
_exptl_absorpt_correction_T_max 0.7537
_exptl_absorpt_correction_T_min 0.6909
_exptl_absorpt_correction_type multi-scan
_exptl_absorpt_process_details
;
SADABS-2016/2 (Bruker,2016/2) was used for absorption correction.
wR2(int) was 0.1376 before and 0.0791 after correction.
The Ratio of minimum to maximum transmission is 0.9167.
The \l/2 correction factor is Not present.
;
_exptl_crystal_colour colourless
_exptl_crystal_colour_primary colourless
_exptl_crystal_density_diffrn 1.176
_exptl_crystal_description block
_exptl_crystal_F_000 1056
_exptl_crystal_size_max 0.21
_exptl_crystal_size_mid 0.19
_exptl_crystal_size_min 0.16
_refine_diff_density_max 0.294
_refine_diff_density_min -0.160
_refine_diff_density_rms 0.039
_refine_ls_abs_structure_details
;
 Flack x determined using 3524 quotients [(I+)-(I-)]/[(I+)+(I-)]
 (Parsons, Flack and Wagner, Acta Cryst. B69 (2013) 249-259).
;
_refine_ls_abs_structure_Flack -0.03(4)
_refine_ls_extinction_method none
_refine_ls_goodness_of_fit_ref 1.060
_refine_ls_hydrogen_treatment constr
_refine_ls_matrix_type full
_refine_ls_number_parameters 319
_refine_ls_number_reflns 8233
_refine_ls_number_restraints 0
_refine_ls_restrained_S_all 1.060
_refine_ls_R_factor_all 0.0289
_refine_ls_R_factor_gt 0.0282
_refine_ls_shift/su_max 0.001
_refine_ls_shift/su_mean 0.000
_refine_ls_structure_factor_coef Fsqd
_refine_ls_weighting_details 'w=1/[\s^2^(Fo^2^)+(0.0459P)^2^+0.3030P] where P=(Fo^2^+2Fc^2^)/3'
_refine_ls_weighting_scheme calc
_refine_ls_wR_factor_gt 0.0760
_refine_ls_wR_factor_ref 0.0767
_reflns_Friedel_coverage 0.794
_reflns_Friedel_fraction_full 1.000
_reflns_Friedel_fraction_max 0.998
_reflns_number_gt 8050
_reflns_number_total 8233
_reflns_threshold_expression 'I > 2\s(I)'
_cod_data_source_file d4sc06060a2.cif
_cod_data_source_block cxy5479_0m
_cod_depositor_comments 'Adding full bibliography for 1572988.cif.'
_cod_database_code 1572988
_shelx_shelxl_version_number 2019/2
_shelx_space_group_comment
;
The symmetry employed for this shelxl refinement is uniquely defined
by the following loop, which should always be used as a source of
symmetry information in preference to the above space-group names.
They are only intended as comments.
;
_olex2_refinement_description
;
1. Fixed Uiso
 At 1.2 times of:
  All C(H) groups, All C(H,H) groups
 At 1.5 times of:
  All C(H,H,H) groups, All O(H) groups
2.a Ternary CH refined with riding coordinates:
 C1(H1A), C3(H3), C11(H11), C16(H16), C18(H18), C23(H23)
2.b Secondary CH2 refined with riding coordinates:
 C4(H4A,H4B), C12(H12A,H12B), C14(H14A,H14B), C15(H15A,H15B), C19(H19A,H19B),
 C25(H25A,H25B), C26(H26A,H26B), C28(H28A,H28B)
2.c Aromatic/amide H refined with riding coordinates:
 C5(H5), C20(H20)
2.d Idealised Me refined as rotating group:
 C7(H7A,H7B,H7C), C8(H8A,H8B,H8C), C9(H9A,H9B,H9C), C13(H13A,H13B,H13C),
 C22(H22A,H22B,H22C), C27(H27A,H27B,H27C), C29(H29A,H29B,H29C), C30(H30A,H30B,
 H30C)
2.e Idealised tetrahedral OH refined as rotating group:
 O1(H1), O2(H2), O3(H3A), O4(H4)
;
_olex2_submission_special_instructions 'No special instructions were received'

loop_
_space_group_symop_operation_xyz
'x, y, z'
'x+1/2, -y+1/2, -z'
'-x, y+1/2, -z+1/2'
'-x+1/2, -y, z+1/2'

loop_
_atom_site_label
_atom_site_type_symbol
_atom_site_fract_x
_atom_site_fract_y
_atom_site_fract_z
_atom_site_U_iso_or_equiv
_atom_site_adp_type
_atom_site_occupancy
_atom_site_site_symmetry_order
_atom_site_calc_flag
_atom_site_refinement_flags_posn
_atom_site_refinement_flags_adp
_atom_site_refinement_flags_occupancy
_atom_site_disorder_assembly
_atom_site_disorder_group
O1 O 1.16472(8) 0.59507(8) 0.47394(4) 0.02240(18) Uani 1 1 d . . . . .
H1 H 1.161922 0.635928 0.443137 0.034 Uiso 1 1 calc R U . . .
O2 O 0.40216(8) 0.59245(7) 0.54625(4) 0.02115(16) Uani 1 1 d . . . . .
H2 H 0.331273 0.601231 0.525994 0.032 Uiso 1 1 calc R U . . .
C1 C 1.03148(10) 0.58084(9) 0.49812(5) 0.01524(18) Uani 1 1 d . . . . .
H1A H 1.023284 0.627920 0.535291 0.018 Uiso 1 1 calc R U . . .
C2 C 1.01220(10) 0.46371(9) 0.51975(5) 0.01423(17) Uani 1 1 d . . . . .
C3 C 0.86587(10) 0.45151(8) 0.54491(4) 0.01178(16) Uani 1 1 d . . . . .
H3 H 0.864117 0.495139 0.583615 0.014 Uiso 1 1 calc R U . . .
C4 C 0.83395(11) 0.33664(8) 0.56561(5) 0.01558(18) Uani 1 1 d . . . . .
H4A H 0.835916 0.287965 0.529520 0.019 Uiso 1 1 calc R U . . .
H4B H 0.902893 0.312026 0.595228 0.019 Uiso 1 1 calc R U . . .
C5 C 0.69863(11) 0.33179(9) 0.59539(5) 0.01569(19) Uani 1 1 d . . . . .
H5 H 0.679271 0.271524 0.620770 0.019 Uiso 1 1 calc R U . . .
C6 C 0.60364(10) 0.40604(9) 0.58875(5) 0.01573(19) Uani 1 1 d . . . . .
C7 C 0.47364(13) 0.39454(12) 0.62347(7) 0.0279(3) Uani 1 1 d . . . . .
H7A H 0.477483 0.330409 0.649660 0.042 Uiso 1 1 calc R U . . .
H7B H 0.399544 0.387476 0.594117 0.042 Uiso 1 1 calc R U . . .
H7C H 0.459374 0.458262 0.649223 0.042 Uiso 1 1 calc R U . . .
C8 C 1.10878(11) 0.44330(11) 0.57395(6) 0.0230(2) Uani 1 1 d . . . . .
H8A H 1.106259 0.367004 0.585194 0.035 Uiso 1 1 calc R U . . .
H8B H 1.081418 0.486908 0.609403 0.035 Uiso 1 1 calc R U . . .
H8C H 1.200048 0.462995 0.561711 0.035 Uiso 1 1 calc R U . . .
C9 C 1.05008(12) 0.38506(10) 0.46818(6) 0.0234(2) Uani 1 1 d . . . . .
H9A H 1.146353 0.390389 0.459844 0.035 Uiso 1 1 calc R U . . .
H9B H 0.999841 0.402968 0.430759 0.035 Uiso 1 1 calc R U . . .
H9C H 1.028265 0.311553 0.480997 0.035 Uiso 1 1 calc R U . . .
C10 C 0.74871(10) 0.49654(9) 0.50521(5) 0.01278(17) Uani 1 1 d . . . . .
C11 C 0.62246(10) 0.50479(9) 0.54802(5) 0.01407(18) Uani 1 1 d . . . . .
H11 H 0.638093 0.567084 0.576257 0.017 Uiso 1 1 calc R U . . .
C12 C 0.49549(10) 0.53105(10) 0.51046(5) 0.0190(2) Uani 1 1 d . . . . .
H12A H 0.520730 0.572252 0.473185 0.023 Uiso 1 1 calc R U . . .
H12B H 0.452507 0.463282 0.496963 0.023 Uiso 1 1 calc R U . . .
C13 C 0.71591(12) 0.42400(10) 0.44958(5) 0.0203(2) Uani 1 1 d . . . . .
H13A H 0.646984 0.458444 0.424186 0.030 Uiso 1 1 calc R U . . .
H13B H 0.682882 0.354374 0.464302 0.030 Uiso 1 1 calc R U . . .
H13C H 0.797016 0.413070 0.424908 0.030 Uiso 1 1 calc R U . . .
C14 C 0.78690(11) 0.61057(9) 0.48350(5) 0.01649(19) Uani 1 1 d . . . . .
H14A H 0.718248 0.636315 0.454056 0.020 Uiso 1 1 calc R U . . .
H14B H 0.786157 0.659566 0.519459 0.020 Uiso 1 1 calc R U . . .
C15 C 0.92467(11) 0.61632(9) 0.45255(5) 0.01745(19) Uani 1 1 d . . . . .
H15A H 0.926268 0.568962 0.415883 0.021 Uiso 1 1 calc R U . . .
H15B H 0.942777 0.690857 0.438876 0.021 Uiso 1 1 calc R U . . .
O3 O -0.32513(8) 0.77921(7) 0.63725(4) 0.01933(16) Uani 1 1 d . . . . .
H3A H -0.386610 0.738713 0.649904 0.029 Uiso 1 1 calc R U . . .
O4 O 0.43280(8) 0.67271(8) 0.66687(4) 0.02130(17) Uani 1 1 d . . . . .
H4 H 0.406254 0.650001 0.632516 0.032 Uiso 1 1 calc R U . . .
C16 C -0.19777(10) 0.73580(9) 0.65511(5) 0.01391(18) Uani 1 1 d . . . . .
H16 H -0.182303 0.668366 0.631037 0.017 Uiso 1 1 calc R U . . .
C17 C -0.18708(10) 0.70828(8) 0.72430(5) 0.01385(18) Uani 1 1 d . . . . .
C18 C -0.03932(10) 0.67212(8) 0.73721(4) 0.01142(16) Uani 1 1 d . . . . .
H18 H -0.028607 0.602916 0.714264 0.014 Uiso 1 1 calc R U . . .
C19 C -0.01546(11) 0.64314(9) 0.80500(5) 0.01520(18) Uani 1 1 d . . . . .
H19A H -0.036862 0.706179 0.831070 0.018 Uiso 1 1 calc R U . . .
H19B H -0.076601 0.583975 0.816865 0.018 Uiso 1 1 calc R U . . .
C20 C 0.12658(11) 0.60919(9) 0.81688(5) 0.01507(18) Uani 1 1 d . . . . .
H20 H 0.146168 0.577282 0.855625 0.018 Uiso 1 1 calc R U . . .
C21 C 0.22734(10) 0.62059(8) 0.77694(5) 0.01427(18) Uani 1 1 d . . . . .
C22 C 0.36435(11) 0.57614(9) 0.79210(5) 0.0189(2) Uani 1 1 d . . . . .
H22A H 0.359148 0.533246 0.829914 0.028 Uiso 1 1 calc R U . . .
H22B H 0.427341 0.635666 0.798137 0.028 Uiso 1 1 calc R U . . .
H22C H 0.395414 0.530698 0.758080 0.028 Uiso 1 1 calc R U . . .
C23 C 0.20681(10) 0.67565(8) 0.71488(5) 0.01318(17) Uani 1 1 d . . . . .
H23 H 0.193732 0.616944 0.683963 0.016 Uiso 1 1 calc R U . . .
C24 C 0.07627(10) 0.74517(8) 0.71348(5) 0.01230(17) Uani 1 1 d . . . . .
C25 C 0.04736(10) 0.77719(10) 0.64607(5) 0.0170(2) Uani 1 1 d . . . . .
H25A H 0.111422 0.833961 0.633643 0.020 Uiso 1 1 calc R U . . .
H25B H 0.063205 0.713996 0.619297 0.020 Uiso 1 1 calc R U . . .
C26 C -0.09456(11) 0.81789(9) 0.63517(5) 0.0178(2) Uani 1 1 d . . . . .
H26A H -0.108312 0.885389 0.658521 0.021 Uiso 1 1 calc R U . . .
H26B H -0.106636 0.833998 0.590833 0.021 Uiso 1 1 calc R U . . .
C27 C 0.09727(11) 0.84734(9) 0.75232(5) 0.0181(2) Uani 1 1 d . . . . .
H27A H 0.171780 0.889085 0.735213 0.027 Uiso 1 1 calc R U . . .
H27B H 0.117958 0.827124 0.794930 0.027 Uiso 1 1 calc R U . . .
H27C H 0.015442 0.890874 0.751557 0.027 Uiso 1 1 calc R U . . .
C28 C 0.33141(11) 0.73965(10) 0.69374(5) 0.0186(2) Uani 1 1 d . . . . .
H28A H 0.303449 0.794355 0.663193 0.022 Uiso 1 1 calc R U . . .
H28B H 0.369813 0.777917 0.729642 0.022 Uiso 1 1 calc R U . . .
C29 C -0.23669(13) 0.80284(11) 0.76373(5) 0.0233(2) Uani 1 1 d . . . . .
H29A H -0.331457 0.816405 0.754843 0.035 Uiso 1 1 calc R U . . .
H29B H -0.184160 0.867219 0.754019 0.035 Uiso 1 1 calc R U . . .
H29C H -0.226084 0.785204 0.807483 0.035 Uiso 1 1 calc R U . . .
C30 C -0.27932(11) 0.61128(10) 0.73683(6) 0.0235(2) Uani 1 1 d . . . . .
H30A H -0.275970 0.592925 0.780729 0.035 Uiso 1 1 calc R U . . .
H30B H -0.249134 0.549616 0.712377 0.035 Uiso 1 1 calc R U . . .
H30C H -0.371480 0.629650 0.725348 0.035 Uiso 1 1 calc R U . . .

loop_
_atom_site_aniso_label
_atom_site_aniso_U_11
_atom_site_aniso_U_22
_atom_site_aniso_U_33
_atom_site_aniso_U_23
_atom_site_aniso_U_13
_atom_site_aniso_U_12
O1 0.0111(3) 0.0314(4) 0.0247(4) 0.0139(3) 0.0010(3) -0.0018(3)
O2 0.0116(3) 0.0257(4) 0.0262(4) 0.0032(3) -0.0020(3) 0.0033(3)
C1 0.0114(4) 0.0180(4) 0.0163(4) 0.0049(4) 0.0005(3) -0.0009(3)
C2 0.0113(4) 0.0164(4) 0.0151(4) 0.0033(3) 0.0005(3) 0.0006(3)
C3 0.0110(4) 0.0132(4) 0.0111(4) 0.0015(3) -0.0010(3) 0.0003(3)
C4 0.0145(4) 0.0136(4) 0.0187(4) 0.0032(3) 0.0009(4) 0.0006(3)
C5 0.0144(4) 0.0165(4) 0.0162(4) 0.0037(3) 0.0002(3) -0.0026(4)
C6 0.0131(4) 0.0187(5) 0.0154(4) 0.0044(4) -0.0004(3) -0.0023(4)
C7 0.0175(5) 0.0319(6) 0.0345(6) 0.0173(5) 0.0097(5) 0.0037(5)
C8 0.0125(4) 0.0301(6) 0.0265(6) 0.0136(5) -0.0044(4) -0.0011(4)
C9 0.0205(5) 0.0224(5) 0.0273(6) -0.0008(4) 0.0097(4) 0.0037(4)
C10 0.0106(4) 0.0172(4) 0.0105(4) 0.0024(3) -0.0013(3) -0.0008(3)
C11 0.0097(4) 0.0180(4) 0.0144(4) 0.0041(3) -0.0005(3) 0.0002(3)
C12 0.0113(4) 0.0272(5) 0.0185(5) 0.0059(4) -0.0020(4) 0.0018(4)
C13 0.0182(5) 0.0298(6) 0.0129(4) -0.0028(4) -0.0028(4) -0.0034(4)
C14 0.0129(4) 0.0195(5) 0.0170(4) 0.0076(4) 0.0002(3) 0.0013(3)
C15 0.0131(4) 0.0228(5) 0.0165(4) 0.0084(4) 0.0003(4) 0.0002(4)
O3 0.0113(3) 0.0239(4) 0.0229(4) 0.0090(3) -0.0020(3) 0.0005(3)
O4 0.0109(3) 0.0319(4) 0.0211(4) 0.0047(3) 0.0011(3) 0.0015(3)
C16 0.0103(4) 0.0171(4) 0.0143(4) 0.0028(3) -0.0009(3) 0.0010(3)
C17 0.0110(4) 0.0169(4) 0.0137(4) 0.0035(3) 0.0018(3) 0.0017(3)
C18 0.0103(4) 0.0126(4) 0.0113(4) 0.0012(3) 0.0007(3) -0.0007(3)
C19 0.0139(4) 0.0195(5) 0.0121(4) 0.0033(3) 0.0004(3) -0.0008(4)
C20 0.0163(4) 0.0157(4) 0.0133(4) 0.0021(3) -0.0025(3) -0.0009(4)
C21 0.0134(4) 0.0140(4) 0.0154(4) 0.0002(3) -0.0031(3) -0.0006(3)
C22 0.0143(4) 0.0228(5) 0.0196(5) 0.0016(4) -0.0035(4) 0.0017(4)
C23 0.0102(4) 0.0156(4) 0.0137(4) 0.0010(3) 0.0001(3) -0.0010(3)
C24 0.0109(4) 0.0139(4) 0.0121(4) 0.0008(3) -0.0002(3) -0.0013(3)
C25 0.0126(4) 0.0257(5) 0.0126(4) 0.0050(4) 0.0007(3) -0.0009(4)
C26 0.0134(4) 0.0224(5) 0.0175(4) 0.0085(4) -0.0003(3) -0.0015(4)
C27 0.0195(5) 0.0136(4) 0.0210(5) -0.0017(4) -0.0023(4) -0.0020(4)
C28 0.0122(4) 0.0225(5) 0.0211(5) 0.0043(4) 0.0006(4) -0.0023(4)
C29 0.0213(5) 0.0305(6) 0.0182(5) -0.0018(4) 0.0036(4) 0.0111(4)
C30 0.0118(4) 0.0283(6) 0.0302(6) 0.0159(5) -0.0019(4) -0.0037(4)

loop_
_atom_type_symbol
_atom_type_description
_atom_type_scat_dispersion_real
_atom_type_scat_dispersion_imag
_atom_type_scat_source
C C 0.0137 0.0067 'International Tables Vol C Tables 4.2.6.8 and 6.1.1.4'
H H 0.0000 0.0000 'International Tables Vol C Tables 4.2.6.8 and 6.1.1.4'
O O 0.0389 0.0241 'International Tables Vol C Tables 4.2.6.8 and 6.1.1.4'

loop_
_geom_angle_atom_site_label_1
_geom_angle_atom_site_label_2
_geom_angle_atom_site_label_3
_geom_angle
_geom_angle_site_symmetry_1
_geom_angle_site_symmetry_3
_geom_angle_publ_flag
C1 O1 H1 109.5 . . ?
C12 O2 H2 109.5 . . ?
O1 C1 H1A 107.3 . . ?
O1 C1 C2 110.00(9) . . ?
O1 C1 C15 112.03(8) . . ?
C2 C1 H1A 107.3 . . ?
C15 C1 H1A 107.3 . . ?
C15 C1 C2 112.62(9) . . ?
C1 C2 C3 108.29(8) . . ?
C8 C2 C1 108.04(9) . . ?
C8 C2 C3 107.53(8) . . ?
C9 C2 C1 110.47(9) . . ?
C9 C2 C3 114.98(9) . . ?
C9 C2 C8 107.29(10) . . ?
C2 C3 H3 104.9 . . ?
C4 C3 C2 112.75(8) . . ?
C4 C3 H3 104.9 . . ?
C4 C3 C10 109.99(8) . . ?
C10 C3 C2 118.21(8) . . ?
C10 C3 H3 104.9 . . ?
C3 C4 H4A 109.5 . . ?
C3 C4 H4B 109.5 . . ?
H4A C4 H4B 108.1 . . ?
C5 C4 C3 110.59(8) . . ?
C5 C4 H4A 109.5 . . ?
C5 C4 H4B 109.5 . . ?
C4 C5 H5 117.7 . . ?
C6 C5 C4 124.57(10) . . ?
C6 C5 H5 117.7 . . ?
C5 C6 C7 119.56(10) . . ?
C5 C6 C11 122.25(9) . . ?
C7 C6 C11 118.18(9) . . ?
C6 C7 H7A 109.5 . . ?
C6 C7 H7B 109.5 . . ?
C6 C7 H7C 109.5 . . ?
H7A C7 H7B 109.5 . . ?
H7A C7 H7C 109.5 . . ?
H7B C7 H7C 109.5 . . ?
C2 C8 H8A 109.5 . . ?
C2 C8 H8B 109.5 . . ?
C2 C8 H8C 109.5 . . ?
H8A C8 H8B 109.5 . . ?
H8A C8 H8C 109.5 . . ?
H8B C8 H8C 109.5 . . ?
C2 C9 H9A 109.5 . . ?
C2 C9 H9B 109.5 . . ?
C2 C9 H9C 109.5 . . ?
H9A C9 H9B 109.5 . . ?
H9A C9 H9C 109.5 . . ?
H9B C9 H9C 109.5 . . ?
C3 C10 C11 107.42(8) . . ?
C13 C10 C3 112.46(9) . . ?
C13 C10 C11 109.33(8) . . ?
C13 C10 C14 110.58(9) . . ?
C14 C10 C3 108.31(8) . . ?
C14 C10 C11 108.62(8) . . ?
C6 C11 C10 112.92(9) . . ?
C6 C11 H11 106.7 . . ?
C6 C11 C12 112.07(9) . . ?
C10 C11 H11 106.7 . . ?
C12 C11 C10 111.18(8) . . ?
C12 C11 H11 106.7 . . ?
O2 C12 C11 111.15(9) . . ?
O2 C12 H12A 109.4 . . ?
O2 C12 H12B 109.4 . . ?
C11 C12 H12A 109.4 . . ?
C11 C12 H12B 109.4 . . ?
H12A C12 H12B 108.0 . . ?
C10 C13 H13A 109.5 . . ?
C10 C13 H13B 109.5 . . ?
C10 C13 H13C 109.5 . . ?
H13A C13 H13B 109.5 . . ?
H13A C13 H13C 109.5 . . ?
H13B C13 H13C 109.5 . . ?
C10 C14 H14A 108.9 . . ?
C10 C14 H14B 108.9 . . ?
H14A C14 H14B 107.7 . . ?
C15 C14 C10 113.49(9) . . ?
C15 C14 H14A 108.9 . . ?
C15 C14 H14B 108.9 . . ?
C1 C15 C14 109.34(9) . . ?
C1 C15 H15A 109.8 . . ?
C1 C15 H15B 109.8 . . ?
C14 C15 H15A 109.8 . . ?
C14 C15 H15B 109.8 . . ?
H15A C15 H15B 108.3 . . ?
C16 O3 H3A 109.5 . . ?
C28 O4 H4 109.5 . . ?
O3 C16 H16 108.1 . . ?
O3 C16 C17 114.05(8) . . ?
O3 C16 C26 105.78(8) . . ?
C17 C16 H16 108.1 . . ?
C26 C16 H16 108.1 . . ?
C26 C16 C17 112.37(9) . . ?
C16 C17 C18 107.61(8) . . ?
C29 C17 C16 110.46(9) . . ?
C29 C17 C18 115.05(9) . . ?
C29 C17 C30 107.96(10) . . ?
C30 C17 C16 107.68(9) . . ?
C30 C17 C18 107.82(8) . . ?
C17 C18 H18 105.0 . . ?
C19 C18 C17 112.65(8) . . ?
C19 C18 H18 105.0 . . ?
C19 C18 C24 109.84(8) . . ?
C24 C18 C17 118.11(8) . . ?
C24 C18 H18 105.0 . . ?
C18 C19 H19A 109.2 . . ?
C18 C19 H19B 109.2 . . ?
H19A C19 H19B 107.9 . . ?
C20 C19 C18 112.17(8) . . ?
C20 C19 H19A 109.2 . . ?
C20 C19 H19B 109.2 . . ?
C19 C20 H20 117.6 . . ?
C21 C20 C19 124.76(9) . . ?
C21 C20 H20 117.6 . . ?
C20 C21 C22 120.11(10) . . ?
C20 C21 C23 121.31(9) . . ?
C22 C21 C23 118.56(9) . . ?
C21 C22 H22A 109.5 . . ?
C21 C22 H22B 109.5 . . ?
C21 C22 H22C 109.5 . . ?
H22A C22 H22B 109.5 . . ?
H22A C22 H22C 109.5 . . ?
H22B C22 H22C 109.5 . . ?
C21 C23 H23 106.4 . . ?
C21 C23 C24 112.17(8) . . ?
C21 C23 C28 112.65(8) . . ?
C24 C23 H23 106.4 . . ?
C28 C23 H23 106.4 . . ?
C28 C23 C24 112.32(9) . . ?
C18 C24 C23 106.77(8) . . ?
C25 C24 C18 109.00(8) . . ?
C25 C24 C23 108.47(8) . . ?
C27 C24 C18 113.70(8) . . ?
C27 C24 C23 109.41(8) . . ?
C27 C24 C25 109.35(9) . . ?
C24 C25 H25A 108.7 . . ?
C24 C25 H25B 108.7 . . ?
H25A C25 H25B 107.6 . . ?
C26 C25 C24 114.01(9) . . ?
C26 C25 H25A 108.7 . . ?
C26 C25 H25B 108.7 . . ?
C16 C26 C25 111.38(9) . . ?
C16 C26 H26A 109.4 . . ?
C16 C26 H26B 109.4 . . ?
C25 C26 H26A 109.4 . . ?
C25 C26 H26B 109.4 . . ?
H26A C26 H26B 108.0 . . ?
C24 C27 H27A 109.5 . . ?
C24 C27 H27B 109.5 . . ?
C24 C27 H27C 109.5 . . ?
H27A C27 H27B 109.5 . . ?
H27A C27 H27C 109.5 . . ?
H27B C27 H27C 109.5 . . ?
O4 C28 C23 112.91(9) . . ?
O4 C28 H28A 109.0 . . ?
O4 C28 H28B 109.0 . . ?
C23 C28 H28A 109.0 . . ?
C23 C28 H28B 109.0 . . ?
H28A C28 H28B 107.8 . . ?
C17 C29 H29A 109.5 . . ?
C17 C29 H29B 109.5 . . ?
C17 C29 H29C 109.5 . . ?
H29A C29 H29B 109.5 . . ?
H29A C29 H29C 109.5 . . ?
H29B C29 H29C 109.5 . . ?
C17 C30 H30A 109.5 . . ?
C17 C30 H30B 109.5 . . ?
C17 C30 H30C 109.5 . . ?
H30A C30 H30B 109.5 . . ?
H30A C30 H30C 109.5 . . ?
H30B C30 H30C 109.5 . . ?

loop_
_geom_bond_atom_site_label_1
_geom_bond_atom_site_label_2
_geom_bond_distance
_geom_bond_site_symmetry_2
_geom_bond_publ_flag
O1 H1 0.8400 . ?
O1 C1 1.4405(13) . ?
O2 H2 0.8400 . ?
O2 C12 1.4331(14) . ?
C1 H1A 1.0000 . ?
C1 C2 1.5425(14) . ?
C1 C15 1.5193(14) . ?
C2 C3 1.5666(14) . ?
C2 C8 1.5416(15) . ?
C2 C9 1.5334(16) . ?
C3 H3 1.0000 . ?
C3 C4 1.5310(14) . ?
C3 C10 1.5566(14) . ?
C4 H4A 0.9900 . ?
C4 H4B 0.9900 . ?
C4 C5 1.4983(15) . ?
C5 H5 0.9500 . ?
C5 C6 1.3313(15) . ?
C6 C7 1.5071(15) . ?
C6 C11 1.5247(14) . ?
C7 H7A 0.9800 . ?
C7 H7B 0.9800 . ?
C7 H7C 0.9800 . ?
C8 H8A 0.9800 . ?
C8 H8B 0.9800 . ?
C8 H8C 0.9800 . ?
C9 H9A 0.9800 . ?
C9 H9B 0.9800 . ?
C9 H9C 0.9800 . ?
C10 C11 1.5688(14) . ?
C10 C13 1.5420(15) . ?
C10 C14 1.5422(15) . ?
C11 H11 1.0000 . ?
C11 C12 1.5416(14) . ?
C12 H12A 0.9900 . ?
C12 H12B 0.9900 . ?
C13 H13A 0.9800 . ?
C13 H13B 0.9800 . ?
C13 H13C 0.9800 . ?
C14 H14A 0.9900 . ?
C14 H14B 0.9900 . ?
C14 C15 1.5319(15) . ?
C15 H15A 0.9900 . ?
C15 H15B 0.9900 . ?
O3 H3A 0.8400 . ?
O3 C16 1.4344(12) . ?
O4 H4 0.8400 . ?
O4 C28 1.4342(14) . ?
C16 H16 1.0000 . ?
C16 C17 1.5434(14) . ?
C16 C26 1.5135(15) . ?
C17 C18 1.5670(14) . ?
C17 C29 1.5362(16) . ?
C17 C30 1.5416(15) . ?
C18 H18 1.0000 . ?
C18 C19 1.5331(14) . ?
C18 C24 1.5560(14) . ?
C19 H19A 0.9900 . ?
C19 H19B 0.9900 . ?
C19 C20 1.5015(15) . ?
C20 H20 0.9500 . ?
C20 C21 1.3349(15) . ?
C21 C22 1.5112(14) . ?
C21 C23 1.5246(14) . ?
C22 H22A 0.9800 . ?
C22 H22B 0.9800 . ?
C22 H22C 0.9800 . ?
C23 H23 1.0000 . ?
C23 C24 1.5639(14) . ?
C23 C28 1.5460(15) . ?
C24 C25 1.5431(14) . ?
C24 C27 1.5390(15) . ?
C25 H25A 0.9900 . ?
C25 H25B 0.9900 . ?
C25 C26 1.5227(15) . ?
C26 H26A 0.9900 . ?
C26 H26B 0.9900 . ?
C27 H27A 0.9800 . ?
C27 H27B 0.9800 . ?
C27 H27C 0.9800 . ?
C28 H28A 0.9900 . ?
C28 H28B 0.9900 . ?
C29 H29A 0.9800 . ?
C29 H29B 0.9800 . ?
C29 H29C 0.9800 . ?
C30 H30A 0.9800 . ?
C30 H30B 0.9800 . ?
C30 H30C 0.9800 . ?

loop_
_geom_torsion_atom_site_label_1
_geom_torsion_atom_site_label_2
_geom_torsion_atom_site_label_3
_geom_torsion_atom_site_label_4
_geom_torsion
_geom_torsion_site_symmetry_1
_geom_torsion_site_symmetry_2
_geom_torsion_site_symmetry_3
_geom_torsion_site_symmetry_4
_geom_torsion_publ_flag
O1 C1 C2 C3 -179.35(8) . . . . ?
O1 C1 C2 C8 64.47(11) . . . . ?
O1 C1 C2 C9 -52.61(12) . . . . ?
O1 C1 C15 C14 -173.95(9) . . . . ?
C1 C2 C3 C4 177.93(8) . . . . ?
C1 C2 C3 C10 47.73(11) . . . . ?
C2 C1 C15 C14 61.41(12) . . . . ?
C2 C3 C4 C5 173.96(8) . . . . ?
C2 C3 C10 C11 -163.78(8) . . . . ?
C2 C3 C10 C13 75.88(11) . . . . ?
C2 C3 C10 C14 -46.63(11) . . . . ?
C3 C4 C5 C6 18.68(15) . . . . ?
C3 C10 C11 C6 -43.76(11) . . . . ?
C3 C10 C11 C12 -170.73(9) . . . . ?
C3 C10 C14 C15 51.64(11) . . . . ?
C4 C3 C10 C11 64.77(10) . . . . ?
C4 C3 C10 C13 -55.57(11) . . . . ?
C4 C3 C10 C14 -178.08(8) . . . . ?
C4 C5 C6 C7 -177.22(11) . . . . ?
C4 C5 C6 C11 1.39(17) . . . . ?
C5 C6 C11 C10 12.23(15) . . . . ?
C5 C6 C11 C12 138.72(11) . . . . ?
C6 C11 C12 O2 83.32(12) . . . . ?
C7 C6 C11 C10 -169.14(10) . . . . ?
C7 C6 C11 C12 -42.65(14) . . . . ?
C8 C2 C3 C4 -65.56(11) . . . . ?
C8 C2 C3 C10 164.24(9) . . . . ?
C9 C2 C3 C4 53.85(12) . . . . ?
C9 C2 C3 C10 -76.35(12) . . . . ?
C10 C3 C4 C5 -51.78(11) . . . . ?
C10 C11 C12 O2 -149.25(9) . . . . ?
C10 C14 C15 C1 -60.64(12) . . . . ?
C11 C10 C14 C15 168.02(8) . . . . ?
C13 C10 C11 C6 78.54(11) . . . . ?
C13 C10 C11 C12 -48.43(12) . . . . ?
C13 C10 C14 C15 -72.01(11) . . . . ?
C14 C10 C11 C6 -160.72(9) . . . . ?
C14 C10 C11 C12 72.32(11) . . . . ?
C15 C1 C2 C3 -53.61(11) . . . . ?
C15 C1 C2 C8 -169.79(9) . . . . ?
C15 C1 C2 C9 73.13(11) . . . . ?
O3 C16 C17 C18 -174.95(8) . . . . ?
O3 C16 C17 C29 -48.60(12) . . . . ?
O3 C16 C17 C30 69.07(11) . . . . ?
O3 C16 C26 C25 -174.74(9) . . . . ?
C16 C17 C18 C19 179.60(8) . . . . ?
C16 C17 C18 C24 49.82(11) . . . . ?
C17 C16 C26 C25 60.21(12) . . . . ?
C17 C18 C19 C20 -179.70(9) . . . . ?
C17 C18 C24 C23 -163.60(8) . . . . ?
C17 C18 C24 C25 -46.62(11) . . . . ?
C17 C18 C24 C27 75.64(11) . . . . ?
C18 C19 C20 C21 11.41(15) . . . . ?
C18 C24 C25 C26 48.11(12) . . . . ?
C19 C18 C24 C23 65.33(10) . . . . ?
C19 C18 C24 C25 -177.69(9) . . . . ?
C19 C18 C24 C27 -55.42(11) . . . . ?
C19 C20 C21 C22 -175.58(10) . . . . ?
C19 C20 C21 C23 2.91(16) . . . . ?
C20 C21 C23 C24 18.00(14) . . . . ?
C20 C21 C23 C28 145.91(10) . . . . ?
C21 C23 C24 C18 -50.53(10) . . . . ?
C21 C23 C24 C25 -167.86(8) . . . . ?
C21 C23 C24 C27 72.92(11) . . . . ?
C21 C23 C28 O4 80.08(11) . . . . ?
C22 C21 C23 C24 -163.50(9) . . . . ?
C22 C21 C23 C28 -35.58(13) . . . . ?
C23 C24 C25 C26 164.00(9) . . . . ?
C24 C18 C19 C20 -45.80(11) . . . . ?
C24 C23 C28 O4 -152.09(9) . . . . ?
C24 C25 C26 C16 -56.78(13) . . . . ?
C26 C16 C17 C18 -54.56(11) . . . . ?
C26 C16 C17 C29 71.78(12) . . . . ?
C26 C16 C17 C30 -170.55(9) . . . . ?
C27 C24 C25 C26 -76.74(11) . . . . ?
C28 C23 C24 C18 -178.61(8) . . . . ?
C28 C23 C24 C25 64.06(11) . . . . ?
C28 C23 C24 C27 -55.16(11) . . . . ?
C29 C17 C18 C19 56.01(12) . . . . ?
C29 C17 C18 C24 -73.77(12) . . . . ?
C30 C17 C18 C19 -64.50(11) . . . . ?
C30 C17 C18 C24 165.71(9) . . . . ?
